data_7109980
loop_
_publ_author_name
'Xiaochen Xie'
'Christopher J. Adams'
'Muhsen A. M. Al-Ibadi'
'John E. McGrady'
'Nicholas C. Norman'
'Christopher A. Russell'

_publ_section_title
;
 A polycyclic borazine radical cation: [1,2-B2{1,2-(MeN)2C6H4}2]^.+^
;
_journal_name_full Chem.Commun.
_journal_page_first 10364
_journal_paper_doi 10.1039/c3cc44990d
_journal_volume 49
_journal_year 2013
_chemical_formula_moiety 'C16 H20 B2 N4'
_chemical_formula_sum 'C16 H20 B2 N4'
_chemical_formula_weight 289.98
_chemical_name_systematic
; 
 ? 
;
_space_group_IT_number 14
_space_group_name_H-M_alt 'P 1 21/c 1'
_symmetry_cell_setting monoclinic
_symmetry_space_group_name_Hall '-P 2ybc'
_symmetry_space_group_name_H-M 'P 1 21/c 1'
_atom_sites_solution_hydrogens geom
_atom_sites_solution_primary direct
_atom_sites_solution_secondary difmap
_audit_creation_method SHELXL-97
_cell_angle_alpha 90.00
_cell_angle_beta 96.650(2)
_cell_angle_gamma 90.00
_cell_formula_units_Z 2
_cell_length_a 10.1884(4)
_cell_length_b 7.2885(3)
_cell_length_c 9.9017(4)
_cell_measurement_reflns_used 2266
_cell_measurement_temperature 100(2)
_cell_measurement_theta_max 27.53
_cell_measurement_theta_min 3.44
_cell_volume 730.34(5)
_computing_cell_refinement 'Bruker Apex2'
_computing_data_collection 'Bruker Apex2'
_computing_data_reduction 'Bruker SAINT'
_computing_molecular_graphics 'Bruker ShelXTL'
_computing_publication_material 'Bruker ShelXTL'
_computing_structure_refinement 'SHELXL-97 (Sheldrick, 2008)'
_computing_structure_solution 'SHELXS-97 (Sheldrick, 2008)'
_diffrn_ambient_temperature 100(2)
_diffrn_measured_fraction_theta_full 0.997
_diffrn_measured_fraction_theta_max 0.997
_diffrn_measurement_device_type 'Bruker Apex II kappa CCD area detector'
_diffrn_measurement_method 'phi and omega scans'
_diffrn_radiation_monochromator graphite
_diffrn_radiation_source 'fine-focus sealed tube'
_diffrn_radiation_type MoK\a
_diffrn_radiation_wavelength 0.71073
_diffrn_reflns_av_R_equivalents 0.0248
_diffrn_reflns_av_sigmaI/netI 0.0218
_diffrn_reflns_limit_h_max 13
_diffrn_reflns_limit_h_min -13
_diffrn_reflns_limit_k_max 9
_diffrn_reflns_limit_k_min -9
_diffrn_reflns_limit_l_max 12
_diffrn_reflns_limit_l_min -12
_diffrn_reflns_number 6717
_diffrn_reflns_theta_full 27.57
_diffrn_reflns_theta_max 27.57
_diffrn_reflns_theta_min 3.44
_exptl_absorpt_coefficient_mu 0.079
_exptl_absorpt_correction_T_max 0.7456
_exptl_absorpt_correction_T_min 0.6587
_exptl_absorpt_correction_type multi-scan
_exptl_absorpt_process_details 'SADABS V2008/1'
_exptl_crystal_colour colourless
_exptl_crystal_density_diffrn 1.319
_exptl_crystal_density_method 'not measured'
_exptl_crystal_description block
_exptl_crystal_F_000 308
_refine_diff_density_max 0.467
_refine_diff_density_min -0.201
_refine_diff_density_rms 0.045
_refine_ls_extinction_method none
_refine_ls_goodness_of_fit_ref 1.066
_refine_ls_hydrogen_treatment constr
_refine_ls_matrix_type full
_refine_ls_number_parameters 102
_refine_ls_number_reflns 1689
_refine_ls_number_restraints 0
_refine_ls_restrained_S_all 1.066
_refine_ls_R_factor_all 0.0493
_refine_ls_R_factor_gt 0.0396
_refine_ls_shift/su_max 0.000
_refine_ls_shift/su_mean 0.000
_refine_ls_structure_factor_coef Fsqd
_refine_ls_weighting_details 'calc w=1/[\s^2^(Fo^2^)+(0.0639P)^2^+0.1744P] where P=(Fo^2^+2Fc^2^)/3'
_refine_ls_weighting_scheme calc
_refine_ls_wR_factor_gt 0.1087
_refine_ls_wR_factor_ref 0.1156
_reflns_number_gt 1404
_reflns_number_total 1689
_reflns_threshold_expression >2sigma(I)
_cod_data_source_file c3cc44990d.txt
_cod_data_source_block expb18
_cod_original_cell_volume 730.33(5)
_cod_database_code 7109980

loop_
_symmetry_equiv_pos_as_xyz
'x, y, z'
'-x, y+1/2, -z+1/2'
'-x, -y, -z'
'x, -y-1/2, z-1/2'

loop_
_atom_site_label
_atom_site_type_symbol
_atom_site_fract_x
_atom_site_fract_y
_atom_site_fract_z
_atom_site_U_iso_or_equiv
_atom_site_adp_type
_atom_site_occupancy
_atom_site_symmetry_multiplicity
_atom_site_calc_flag
_atom_site_refinement_flags
N1 N 0.49870(9) 0.03553(13) 0.80519(10) 0.0160(2) Uani 1 1 d .
N2 N 0.31297(9) -0.05156(14) 1.00174(10) 0.0159(2) Uani 1 1 d .
C1 C 0.57634(12) 0.02098(18) 0.68948(12) 0.0201(3) Uani 1 1 d .
H1A H 0.5302 -0.0590 0.6199 0.030 Uiso 1 1 calc R
H1B H 0.6634 -0.0309 0.7204 0.030 Uiso 1 1 calc R
H1C H 0.5872 0.1431 0.6509 0.030 Uiso 1 1 calc R
C2 C 0.21296(11) -0.13568(18) 1.07726(13) 0.0212(3) Uani 1 1 d .
H2A H 0.1569 -0.2175 1.0169 0.032 Uiso 1 1 calc R
H2B H 0.1584 -0.0395 1.1116 0.032 Uiso 1 1 calc R
H2C H 0.2567 -0.2063 1.1538 0.032 Uiso 1 1 calc R
C3 C 0.35999(11) 0.04959(15) 0.77187(12) 0.0161(3) Uani 1 1 d .
C4 C 0.26968(11) 0.00638(16) 0.86739(12) 0.0164(3) Uani 1 1 d .
C5 C 0.13460(12) 0.02213(17) 0.82419(13) 0.0213(3) Uani 1 1 d .
H5 H 0.0735 -0.0074 0.8864 0.026 Uiso 1 1 calc R
C6 C 0.08592(12) 0.07905(19) 0.69429(13) 0.0240(3) Uani 1 1 d .
H6 H -0.0067 0.0877 0.6687 0.029 Uiso 1 1 calc R
C7 C 0.17302(13) 0.12290(17) 0.60257(13) 0.0232(3) Uani 1 1 d .
H7 H 0.1411 0.1627 0.5134 0.028 Uiso 1 1 calc R
C8 C 0.30789(12) 0.10827(16) 0.64207(12) 0.0196(3) Uani 1 1 d .
H8 H 0.3672 0.1394 0.5784 0.024 Uiso 1 1 calc R
B1 B 0.55235(12) 0.02419(17) 0.94491(13) 0.0149(3) Uani 1 1 d .

loop_
_atom_site_aniso_label
_atom_site_aniso_U_11
_atom_site_aniso_U_22
_atom_site_aniso_U_33
_atom_site_aniso_U_23
_atom_site_aniso_U_13
_atom_site_aniso_U_12
N1 0.0173(5) 0.0172(5) 0.0138(5) 0.0001(4) 0.0028(4) -0.0005(4)
N2 0.0166(5) 0.0163(5) 0.0149(5) 0.0007(4) 0.0029(4) -0.0002(4)
C1 0.0245(6) 0.0214(6) 0.0151(6) 0.0013(5) 0.0054(5) 0.0007(5)
C2 0.0177(6) 0.0233(6) 0.0230(6) 0.0049(5) 0.0036(5) -0.0024(5)
C3 0.0183(6) 0.0131(5) 0.0161(6) -0.0019(4) -0.0009(4) -0.0003(4)
C4 0.0185(6) 0.0134(5) 0.0166(6) -0.0016(4) -0.0004(4) 0.0009(4)
C5 0.0194(6) 0.0220(6) 0.0221(6) -0.0015(5) 0.0009(5) 0.0012(5)
C6 0.0196(6) 0.0238(6) 0.0267(7) -0.0015(5) -0.0059(5) 0.0029(5)
C7 0.0296(7) 0.0190(6) 0.0187(6) 0.0011(5) -0.0069(5) 0.0014(5)
C8 0.0257(6) 0.0160(6) 0.0166(6) 0.0005(4) 0.0000(5) -0.0011(5)
B1 0.0173(6) 0.0123(6) 0.0149(6) -0.0008(5) 0.0016(5) 0.0014(5)

loop_
_atom_type_symbol
_atom_type_description
_atom_type_scat_dispersion_real
_atom_type_scat_dispersion_imag
_atom_type_scat_source
C C 0.0033 0.0016 'International Tables Vol C Tables 4.2.6.8 and 6.1.1.4'
H H 0.0000 0.0000 'International Tables Vol C Tables 4.2.6.8 and 6.1.1.4'
B B 0.0013 0.0007 'International Tables Vol C Tables 4.2.6.8 and 6.1.1.4'
N N 0.0061 0.0033 'International Tables Vol C Tables 4.2.6.8 and 6.1.1.4'

loop_
_geom_angle_atom_site_label_1
_geom_angle_atom_site_label_2
_geom_angle_atom_site_label_3
_geom_angle
_geom_angle_site_symmetry_1
_geom_angle_site_symmetry_3
C3 N1 B1 119.25(9) . .
C3 N1 C1 115.84(9) . .
B1 N1 C1 124.76(10) . .
C4 N2 B1 119.19(9) . 3_657
C4 N2 C2 116.39(9) . .
B1 N2 C2 124.42(10) 3_657 .
C8 C3 N1 119.86(10) . .
C8 C3 C4 118.06(11) . .
N1 C3 C4 122.08(10) . .
C5 C4 N2 120.01(10) . .
C5 C4 C3 117.78(11) . .
N2 C4 C3 122.21(10) . .
C6 C5 C4 122.81(12) . .
C7 C6 C5 119.45(12) . .
C6 C7 C8 119.22(11) . .
C7 C8 C3 122.68(11) . .
N2 B1 N1 126.44(10) 3_657 .
N2 B1 B1 116.94(13) 3_657 3_657
N1 B1 B1 116.62(13) . 3_657

loop_
_geom_bond_atom_site_label_1
_geom_bond_atom_site_label_2
_geom_bond_distance
_geom_bond_site_symmetry_2
N1 C3 1.4172(15) .
N1 B1 1.4298(16) .
N1 C1 1.4695(14) .
N2 C4 1.4166(15) .
N2 B1 1.4261(16) 3_657
N2 C2 1.4662(14) .
C3 C8 1.3995(17) .
C3 C4 1.4289(16) .
C4 C5 1.3979(16) .
C5 C6 1.3873(18) .
C6 C7 1.3788(19) .
C7 C8 1.3885(17) .
B1 N2 1.4261(16) 3_657
B1 B1 1.650(2) 3_657

loop_
_geom_torsion_atom_site_label_1
_geom_torsion_atom_site_label_2
_geom_torsion_atom_site_label_3
_geom_torsion_atom_site_label_4
_geom_torsion
_geom_torsion_site_symmetry_1
_geom_torsion_site_symmetry_4
B1 N1 C3 C8 163.32(11) . .
C1 N1 C3 C8 -20.76(15) . .
B1 N1 C3 C4 -16.35(16) . .
C1 N1 C3 C4 159.57(11) . .
B1 N2 C4 C5 -164.63(11) 3_657 .
C2 N2 C4 C5 14.87(16) . .
B1 N2 C4 C3 15.65(16) 3_657 .
C2 N2 C4 C3 -164.85(11) . .
C8 C3 C4 C5 1.20(16) . .
N1 C3 C4 C5 -179.12(10) . .
C8 C3 C4 N2 -179.08(10) . .
N1 C3 C4 N2 0.60(17) . .
N2 C4 C5 C6 179.64(11) . .
C3 C4 C5 C6 -0.63(18) . .
C4 C5 C6 C7 -0.1(2) . .
C5 C6 C7 C8 0.31(19) . .
C6 C7 C8 C3 0.32(18) . .
N1 C3 C8 C7 179.23(11) . .
C4 C3 C8 C7 -1.08(17) . .
C3 N1 B1 N2 -164.57(11) . 3_657
C1 N1 B1 N2 19.90(18) . 3_657
C3 N1 B1 B1 15.04(18) . 3_657
C1 N1 B1 B1 -160.49(12) . 3_657
